data_4070312
loop_
_publ_author_name
'Jiang, Min'
'Shi, Min'

_publ_section_title
;
 Palladium-Catalyzed Diacetoxylation of Methylenecyclopropanes via
 C(sp3)&#x2212;C(sp3) Bond Breaking
;
_journal_issue 19
_journal_name_full Organometallics
_journal_page_first 5600
_journal_paper_doi 10.1021/om900704m
_journal_volume 28
_journal_year 2009
_chemical_formula_sum 'C16 H36 I4 N Pd1.5'
_chemical_formula_weight 909.66
_chemical_name_systematic
; 
 ? 
;
_space_group_IT_number 14
_symmetry_cell_setting monoclinic
_symmetry_space_group_name_Hall '-P 2ybc'
_symmetry_space_group_name_H-M 'P 1 21/c 1'
_atom_sites_solution_hydrogens geom
_atom_sites_solution_primary direct
_atom_sites_solution_secondary difmap
_audit_creation_method SHELXL-97
_cell_angle_alpha 90.00
_cell_angle_beta 106.217(2)
_cell_angle_gamma 90.00
_cell_formula_units_Z 4
_cell_length_a 11.6372(9)
_cell_length_b 11.7555(9)
_cell_length_c 20.2311(14)
_cell_measurement_reflns_used 1003
_cell_measurement_temperature 293(2)
_cell_measurement_theta_max 36.646
_cell_measurement_theta_min 4.726
_cell_volume 2657.5(3)
_computing_cell_refinement 'Bruker SMART'
_computing_data_collection 'Bruker SMART'
_computing_data_reduction 'Bruker SHELXTL'
_computing_molecular_graphics 'Bruker SHELXTL'
_computing_publication_material 'Bruker SHELXTL'
_computing_structure_refinement 'SHELXL-97 (Sheldrick, 1997)'
_computing_structure_solution 'SHELXS-97 (Sheldrick, 1990)'
_diffrn_ambient_temperature 293(2)
_diffrn_measured_fraction_theta_full 0.996
_diffrn_measured_fraction_theta_max 0.996
_diffrn_measurement_device_type 'CCD area detector'
_diffrn_measurement_method 'phi and omega scans'
_diffrn_radiation_monochromator graphite
_diffrn_radiation_source 'fine-focus sealed tube'
_diffrn_radiation_type MoK\a
_diffrn_radiation_wavelength 0.71073
_diffrn_reflns_av_R_equivalents 0.1038
_diffrn_reflns_av_sigmaI/netI 0.1904
_diffrn_reflns_limit_h_max 14
_diffrn_reflns_limit_h_min -14
_diffrn_reflns_limit_k_max 15
_diffrn_reflns_limit_k_min -14
_diffrn_reflns_limit_l_max 19
_diffrn_reflns_limit_l_min -25
_diffrn_reflns_number 15375
_diffrn_reflns_theta_full 27.00
_diffrn_reflns_theta_max 27.00
_diffrn_reflns_theta_min 1.82
_exptl_absorpt_coefficient_mu 5.672
_exptl_absorpt_correction_T_max 1.0000
_exptl_absorpt_correction_T_min 0.6234
_exptl_absorpt_correction_type empirical
_exptl_absorpt_process_details sadabs
_exptl_crystal_colour black
_exptl_crystal_density_diffrn 2.274
_exptl_crystal_density_method 'not measured'
_exptl_crystal_description prismatic
_exptl_crystal_F_000 1680
_exptl_crystal_size_max 0.176
_exptl_crystal_size_mid 0.127
_exptl_crystal_size_min 0.062
_refine_diff_density_max 0.692
_refine_diff_density_min -0.697
_refine_diff_density_rms 0.162
_refine_ls_extinction_method none
_refine_ls_goodness_of_fit_ref 0.825
_refine_ls_hydrogen_treatment constr
_refine_ls_matrix_type full
_refine_ls_number_parameters 204
_refine_ls_number_reflns 5752
_refine_ls_number_restraints 2
_refine_ls_restrained_S_all 0.829
_refine_ls_R_factor_all 0.1716
_refine_ls_R_factor_gt 0.0492
_refine_ls_shift/su_max 0.000
_refine_ls_shift/su_mean 0.000
_refine_ls_structure_factor_coef Fsqd
_refine_ls_weighting_details
; calc 
 [0.00000+1.00000exp(2.00(sin\q/\l)^2^)]/ 
   [\s^2^(Fo^2^)+0.0000+0.0000*P+(0.0189P)^2^+0.0000sin\q/\l] 
 where P = 0.33333Fo^2^ + 0.66667Fc^2^ 
;
_refine_ls_weighting_scheme calc
_refine_ls_wR_factor_gt 0.0749
_refine_ls_wR_factor_ref 0.1050
_reflns_number_gt 1806
_reflns_number_total 5752
_reflns_threshold_expression >2sigma(I)
_cod_data_source_file om900704m_si_001.cif
_cod_data_source_block cd2972
_cod_depositor_comments
;
The following automatic conversions were performed:

'_symmetry_cell_setting' value 'Monoclinic' changed to 'monoclinic'
according to /home/saulius/struct/CIF-dictionaries/cif_core.dic
dictionary named 'cif_core.dic' version 2.4.2 from 2011-04-26.

Automatic conversion script
Id: cif_fix_values 1715 2011-07-08 13:25:40Z adriana 
;
_cod_original_sg_symbol_H-M P2(1)/c
_cod_original_formula_sum 'C16 H36 I4 N Pd1.50'
_cod_database_code 4070312

loop_
_symmetry_equiv_pos_as_xyz
'x, y, z'
'-x, y+1/2, -z+1/2'
'-x, -y, -z'
'x, -y-1/2, z-1/2'

loop_
_atom_site_label
_atom_site_type_symbol
_atom_site_fract_x
_atom_site_fract_y
_atom_site_fract_z
_atom_site_U_iso_or_equiv
_atom_site_adp_type
_atom_site_occupancy
_atom_site_symmetry_multiplicity
_atom_site_calc_flag
_atom_site_refinement_flags
Pd1 Pd 0.0000 0.5000 0.5000 0.0610(4) Uani 1 2 d S
Pd2 Pd 0.15248(9) 0.71713(9) 0.63175(5) 0.0632(3) Uani 1 1 d .
I1 I 0.21370(8) 0.58516(8) 0.54314(5) 0.0722(3) Uani 1 1 d .
I2 I -0.04321(8) 0.59617(9) 0.60608(5) 0.0828(4) Uani 1 1 d .
I3 I 0.34692(9) 0.83337(9) 0.65054(5) 0.0862(4) Uani 1 1 d .
I4 I 0.08490(10) 0.83590(9) 0.72138(6) 0.0965(4) Uani 1 1 d .
N1 N 0.2399(9) 0.2321(9) 0.6817(5) 0.058(3) Uani 1 1 d .
C1 C 0.2814(12) 0.2662(11) 0.6216(6) 0.074(4) Uani 1 1 d .
H1A H 0.2225 0.3186 0.5946 0.088 Uiso 1 1 calc R
H1B H 0.3548 0.3091 0.6393 0.088 Uiso 1 1 calc R
C2 C 0.3045(14) 0.1807(11) 0.5739(7) 0.081(5) Uani 1 1 d .
H2A H 0.2295 0.1452 0.5494 0.098 Uiso 1 1 calc R
H2B H 0.3562 0.1220 0.6001 0.098 Uiso 1 1 calc R
C3 C 0.3624(14) 0.2307(13) 0.5223(8) 0.101(5) Uani 1 1 d .
H3A H 0.3137 0.2938 0.4993 0.121 Uiso 1 1 calc R
H3B H 0.4398 0.2613 0.5471 0.121 Uiso 1 1 calc R
C4 C 0.3794(17) 0.1528(14) 0.4703(8) 0.143(8) Uani 1 1 d .
H4A H 0.4282 0.0901 0.4922 0.215 Uiso 1 1 calc R
H4B H 0.4182 0.1918 0.4408 0.215 Uiso 1 1 calc R
H4C H 0.3031 0.1249 0.4435 0.215 Uiso 1 1 calc R
C5 C 0.2090(12) 0.3328(12) 0.7178(7) 0.076(4) Uani 1 1 d .
H5A H 0.1478 0.3758 0.6848 0.091 Uiso 1 1 calc R
H5B H 0.1738 0.3057 0.7530 0.091 Uiso 1 1 calc R
C6 C 0.3075(11) 0.4122(11) 0.7507(6) 0.071(4) Uani 1 1 d .
H6A H 0.3402 0.4443 0.7157 0.085 Uiso 1 1 calc R
H6B H 0.3708 0.3703 0.7828 0.085 Uiso 1 1 calc R
C7 C 0.2662(13) 0.5061(12) 0.7880(7) 0.086(5) Uani 1 1 d .
H7A H 0.2327 0.4735 0.8225 0.104 Uiso 1 1 calc R
H7B H 0.2029 0.5477 0.7556 0.104 Uiso 1 1 calc R
C8 C 0.3647(13) 0.5891(11) 0.8228(8) 0.108(6) Uani 1 1 d .
H8A H 0.4267 0.5492 0.8560 0.162 Uiso 1 1 calc R
H8B H 0.3322 0.6475 0.8455 0.162 Uiso 1 1 calc R
H8C H 0.3974 0.6231 0.7889 0.162 Uiso 1 1 calc R
C9 C 0.3364(11) 0.1578(11) 0.7295(6) 0.067(4) Uani 1 1 d .
H9A H 0.3480 0.0911 0.7039 0.080 Uiso 1 1 calc R
H9B H 0.4109 0.2001 0.7412 0.080 Uiso 1 1 calc R
C10 C 0.3137(11) 0.1183(11) 0.7954(6) 0.068(4) Uani 1 1 d .
H10A H 0.2392 0.0761 0.7853 0.082 Uiso 1 1 calc R
H10B H 0.3069 0.1835 0.8235 0.082 Uiso 1 1 calc R
C11 C 0.4165(14) 0.0431(13) 0.8342(7) 0.095(5) Uani 1 1 d .
H11A H 0.4248 -0.0198 0.8047 0.115 Uiso 1 1 calc R
H11B H 0.4901 0.0867 0.8448 0.115 Uiso 1 1 calc R
C12 C 0.3992(16) -0.0029(15) 0.8989(8) 0.148(8) Uani 1 1 d .
H12A H 0.3154 -0.0153 0.8932 0.221 Uiso 1 1 calc R
H12B H 0.4295 0.0504 0.9356 0.221 Uiso 1 1 calc R
H12C H 0.4414 -0.0737 0.9099 0.221 Uiso 1 1 calc R
C13 C 0.1310(13) 0.1594(12) 0.6573(7) 0.080(4) Uani 1 1 d .
H13A H 0.1067 0.1371 0.6976 0.097 Uiso 1 1 calc R
H13B H 0.1549 0.0904 0.6384 0.097 Uiso 1 1 calc R
C14 C 0.0181(13) 0.2062(14) 0.6034(8) 0.106(6) Uani 1 1 d D
H14A H 0.0010 0.2810 0.6186 0.128 Uiso 1 1 calc R
H14B H 0.0380 0.2163 0.5603 0.128 Uiso 1 1 calc R
C15 C -0.0963(18) 0.1360(16) 0.5888(9) 0.159(9) Uani 1 1 d D
H15A H -0.1022 0.0999 0.6308 0.191 Uiso 1 1 calc R
H15B H -0.1653 0.1851 0.5720 0.191 Uiso 1 1 calc R
C16 C -0.095(3) 0.047(2) 0.5358(14) 0.269(19) Uiso 1 1 d D
H16A H -0.0611 0.0782 0.5017 0.394 Uiso 1 1 calc R
H16B H -0.1755 0.0222 0.5142 0.394 Uiso 1 1 calc R
H16C H -0.0479 -0.0168 0.5577 0.394 Uiso 1 1 calc R

loop_
_atom_site_aniso_label
_atom_site_aniso_U_11
_atom_site_aniso_U_22
_atom_site_aniso_U_33
_atom_site_aniso_U_23
_atom_site_aniso_U_13
_atom_site_aniso_U_12
Pd1 0.0510(10) 0.0583(10) 0.0708(11) 0.0008(8) 0.0123(8) -0.0045(8)
Pd2 0.0529(7) 0.0594(7) 0.0764(8) -0.0002(6) 0.0166(6) -0.0022(5)
I1 0.0534(6) 0.0739(7) 0.0899(8) -0.0153(6) 0.0210(5) -0.0091(5)
I2 0.0605(7) 0.0970(9) 0.0955(8) -0.0224(6) 0.0290(6) -0.0199(6)
I3 0.0633(7) 0.0751(8) 0.1220(9) -0.0174(6) 0.0291(6) -0.0159(6)
I4 0.1021(9) 0.0797(8) 0.1254(10) -0.0194(7) 0.0608(8) -0.0095(7)
N1 0.052(7) 0.056(8) 0.069(8) 0.021(6) 0.023(6) -0.007(6)
C1 0.080(11) 0.077(11) 0.056(10) 0.020(8) 0.007(8) -0.006(9)
C2 0.121(14) 0.065(11) 0.064(10) -0.002(8) 0.035(10) -0.020(9)
C3 0.125(16) 0.093(14) 0.101(13) 0.009(11) 0.058(12) -0.008(11)
C4 0.24(2) 0.121(16) 0.091(13) -0.042(12) 0.084(15) -0.030(16)
C5 0.060(10) 0.080(12) 0.095(12) 0.015(9) 0.036(9) 0.003(9)
C6 0.058(9) 0.073(11) 0.087(11) -0.011(9) 0.027(8) -0.006(8)
C7 0.102(14) 0.079(12) 0.088(12) -0.003(9) 0.043(10) 0.012(10)
C8 0.099(13) 0.061(11) 0.153(16) -0.042(11) 0.016(11) -0.020(10)
C9 0.065(10) 0.061(9) 0.073(10) 0.010(8) 0.017(8) 0.008(8)
C10 0.060(10) 0.085(12) 0.058(10) 0.000(8) 0.013(8) 0.002(8)
C11 0.106(14) 0.105(14) 0.074(12) 0.000(10) 0.024(11) 0.016(11)
C12 0.18(2) 0.17(2) 0.096(15) 0.021(14) 0.047(15) 0.032(16)
C13 0.086(12) 0.081(11) 0.082(11) -0.007(9) 0.036(10) -0.020(10)
C14 0.069(12) 0.093(14) 0.148(16) 0.034(12) 0.015(12) -0.008(10)
C15 0.22(3) 0.14(2) 0.141(18) -0.016(14) 0.092(18) -0.081(18)

loop_
_atom_type_symbol
_atom_type_description
_atom_type_scat_dispersion_real
_atom_type_scat_dispersion_imag
_atom_type_scat_source
C C 0.0033 0.0016 'International Tables Vol C Tables 4.2.6.8 and 6.1.1.4'
H H 0.0000 0.0000 'International Tables Vol C Tables 4.2.6.8 and 6.1.1.4'
N N 0.0061 0.0033 'International Tables Vol C Tables 4.2.6.8 and 6.1.1.4'
I I -0.4742 1.8119 'International Tables Vol C Tables 4.2.6.8 and 6.1.1.4'
Pd Pd -0.9988 1.0072 'International Tables Vol C Tables 4.2.6.8 and 6.1.1.4'

loop_
_geom_angle_atom_site_label_1
_geom_angle_atom_site_label_2
_geom_angle_atom_site_label_3
_geom_angle
_geom_angle_site_symmetry_1
_geom_angle_site_symmetry_3
I1 Pd1 I1 180.00(2) 3_566 .
I1 Pd1 I2 86.71(3) 3_566 3_566
I1 Pd1 I2 93.29(3) . 3_566
I1 Pd1 I2 93.29(3) 3_566 .
I1 Pd1 I2 86.71(3) . .
I2 Pd1 I2 180.00(2) 3_566 .
I3 Pd2 I4 92.11(5) . .
I3 Pd2 I2 176.84(6) . .
I4 Pd2 I2 90.83(5) . .
I3 Pd2 I1 91.12(4) . .
I4 Pd2 I1 176.21(6) . .
I2 Pd2 I1 85.98(4) . .
Pd1 I1 Pd2 92.32(4) . .
Pd1 I2 Pd2 92.41(4) . .
C1 N1 C5 111.4(10) . .
C1 N1 C13 109.0(10) . .
C5 N1 C13 108.6(10) . .
C1 N1 C9 108.8(10) . .
C5 N1 C9 112.2(10) . .
C13 N1 C9 106.7(10) . .
C2 C1 N1 121.0(12) . .
C2 C1 H1A 107.1 . .
N1 C1 H1A 107.1 . .
C2 C1 H1B 107.1 . .
N1 C1 H1B 107.1 . .
H1A C1 H1B 106.8 . .
C1 C2 C3 112.8(12) . .
C1 C2 H2A 109.0 . .
C3 C2 H2A 109.0 . .
C1 C2 H2B 109.0 . .
C3 C2 H2B 109.0 . .
H2A C2 H2B 107.8 . .
C4 C3 C2 115.7(13) . .
C4 C3 H3A 108.4 . .
C2 C3 H3A 108.4 . .
C4 C3 H3B 108.4 . .
C2 C3 H3B 108.4 . .
H3A C3 H3B 107.4 . .
C3 C4 H4A 109.5 . .
C3 C4 H4B 109.5 . .
H4A C4 H4B 109.5 . .
C3 C4 H4C 109.5 . .
H4A C4 H4C 109.5 . .
H4B C4 H4C 109.5 . .
C6 C5 N1 117.3(11) . .
C6 C5 H5A 108.0 . .
N1 C5 H5A 108.0 . .
C6 C5 H5B 108.0 . .
N1 C5 H5B 108.0 . .
H5A C5 H5B 107.2 . .
C5 C6 C7 112.0(12) . .
C5 C6 H6A 109.2 . .
C7 C6 H6A 109.2 . .
C5 C6 H6B 109.2 . .
C7 C6 H6B 109.2 . .
H6A C6 H6B 107.9 . .
C6 C7 C8 113.7(12) . .
C6 C7 H7A 108.8 . .
C8 C7 H7A 108.8 . .
C6 C7 H7B 108.8 . .
C8 C7 H7B 108.8 . .
H7A C7 H7B 107.7 . .
C7 C8 H8A 109.5 . .
C7 C8 H8B 109.5 . .
H8A C8 H8B 109.5 . .
C7 C8 H8C 109.5 . .
H8A C8 H8C 109.5 . .
H8B C8 H8C 109.5 . .
C10 C9 N1 117.2(10) . .
C10 C9 H9A 108.0 . .
N1 C9 H9A 108.0 . .
C10 C9 H9B 108.0 . .
N1 C9 H9B 108.0 . .
H9A C9 H9B 107.3 . .
C9 C10 C11 109.3(11) . .
C9 C10 H10A 109.8 . .
C11 C10 H10A 109.8 . .
C9 C10 H10B 109.8 . .
C11 C10 H10B 109.8 . .
H10A C10 H10B 108.3 . .
C12 C11 C10 112.8(13) . .
C12 C11 H11A 109.0 . .
C10 C11 H11A 109.0 . .
C12 C11 H11B 109.0 . .
C10 C11 H11B 109.0 . .
H11A C11 H11B 107.8 . .
C11 C12 H12A 109.5 . .
C11 C12 H12B 109.5 . .
H12A C12 H12B 109.5 . .
C11 C12 H12C 109.5 . .
H12A C12 H12C 109.5 . .
H12B C12 H12C 109.5 . .
N1 C13 C14 120.1(12) . .
N1 C13 H13A 107.3 . .
C14 C13 H13A 107.3 . .
N1 C13 H13B 107.3 . .
C14 C13 H13B 107.3 . .
H13A C13 H13B 106.9 . .
C15 C14 C13 117.7(14) . .
C15 C14 H14A 107.9 . .
C13 C14 H14A 107.9 . .
C15 C14 H14B 107.9 . .
C13 C14 H14B 107.9 . .
H14A C14 H14B 107.2 . .
C16 C15 C14 109.6(19) . .
C16 C15 H15A 109.8 . .
C14 C15 H15A 109.8 . .
C16 C15 H15B 109.8 . .
C14 C15 H15B 109.8 . .
H15A C15 H15B 108.2 . .
C15 C16 H16A 109.5 . .
C15 C16 H16B 109.5 . .
H16A C16 H16B 109.5 . .
C15 C16 H16C 109.5 . .
H16A C16 H16C 109.5 . .
H16B C16 H16C 109.5 . .

loop_
_geom_bond_atom_site_label_1
_geom_bond_atom_site_label_2
_geom_bond_distance
_geom_bond_site_symmetry_2
Pd1 I1 2.5954(9) 3_566
Pd1 I1 2.5954(9) .
Pd1 I2 2.5960(10) 3_566
Pd1 I2 2.5960(10) .
Pd2 I3 2.5789(14) .
Pd2 I4 2.5793(15) .
Pd2 I2 2.6109(14) .
Pd2 I1 2.6155(14) .
N1 C1 1.482(14) .
N1 C5 1.488(15) .
N1 C13 1.494(15) .
N1 C9 1.534(14) .
C1 C2 1.470(15) .
C1 H1A 0.9700 .
C1 H1B 0.9700 .
C2 C3 1.511(15) .
C2 H2A 0.9700 .
C2 H2B 0.9700 .
C3 C4 1.449(16) .
C3 H3A 0.9700 .
C3 H3B 0.9700 .
C4 H4A 0.9600 .
C4 H4B 0.9600 .
C4 H4C 0.9600 .
C5 C6 1.483(16) .
C5 H5A 0.9700 .
C5 H5B 0.9700 .
C6 C7 1.491(15) .
C6 H6A 0.9700 .
C6 H6B 0.9700 .
C7 C8 1.520(16) .
C7 H7A 0.9700 .
C7 H7B 0.9700 .
C8 H8A 0.9600 .
C8 H8B 0.9600 .
C8 H8C 0.9600 .
C9 C10 1.503(14) .
C9 H9A 0.9700 .
C9 H9B 0.9700 .
C10 C11 1.518(16) .
C10 H10A 0.9700 .
C10 H10B 0.9700 .
C11 C12 1.482(16) .
C11 H11A 0.9700 .
C11 H11B 0.9700 .
C12 H12A 0.9600 .
C12 H12B 0.9600 .
C12 H12C 0.9600 .
C13 C14 1.556(17) .
C13 H13A 0.9700 .
C13 H13B 0.9700 .
C14 C15 1.524(14) .
C14 H14A 0.9700 .
C14 H14B 0.9700 .
C15 C16 1.501(16) .
C15 H15A 0.9700 .
C15 H15B 0.9700 .
C16 H16A 0.9600 .
C16 H16B 0.9600 .
C16 H16C 0.9600 .

loop_
_geom_torsion_atom_site_label_1
_geom_torsion_atom_site_label_2
_geom_torsion_atom_site_label_3
_geom_torsion_atom_site_label_4
_geom_torsion
_geom_torsion_site_symmetry_1
I1 Pd1 I1 Pd2 -129(100) 3_566
I2 Pd1 I1 Pd2 167.87(4) 3_566
I2 Pd1 I1 Pd2 -12.13(4) .
I3 Pd2 I1 Pd1 -166.64(4) .
I4 Pd2 I1 Pd1 44.9(9) .
I2 Pd2 I1 Pd1 12.07(4) .
I1 Pd1 I2 Pd2 -167.85(4) 3_566
I1 Pd1 I2 Pd2 12.15(4) .
I2 Pd1 I2 Pd2 179(100) 3_566
I3 Pd2 I2 Pd1 11.9(11) .
I4 Pd2 I2 Pd1 169.99(4) .
I1 Pd2 I2 Pd1 -12.07(4) .
C5 N1 C1 C2 -173.4(12) .
C13 N1 C1 C2 -53.6(16) .
C9 N1 C1 C2 62.4(16) .
N1 C1 C2 C3 -171.9(12) .
C1 C2 C3 C4 -175.5(15) .
C1 N1 C5 C6 -64.4(15) .
C13 N1 C5 C6 175.6(11) .
C9 N1 C5 C6 57.9(15) .
N1 C5 C6 C7 -177.2(11) .
C5 C6 C7 C8 179.7(12) .
C1 N1 C9 C10 177.4(11) .
C5 N1 C9 C10 53.6(15) .
C13 N1 C9 C10 -65.1(14) .
N1 C9 C10 C11 178.0(12) .
C9 C10 C11 C12 -178.1(13) .
C1 N1 C13 C14 -58.3(16) .
C5 N1 C13 C14 63.2(15) .
C9 N1 C13 C14 -175.7(12) .
N1 C13 C14 C15 -170.7(13) .
C13 C14 C15 C16 -85(2) .
